data_1556939
loop_
_publ_author_name
'Qiu, Haile'
'Chen, Xiaofeng'
'Zhang, Junliang'

_publ_section_title
;
 Design, synthesis and application of a new type of bifunctional Le-Phos
 in highly enantioselective \g-addition reactions of N-centered
 nucleophiles to allenoates
;
_journal_issue 45
_journal_name_full 'Chemical Science'
_journal_page_first 10510
_journal_paper_doi 10.1039/C9SC04073K
_journal_volume 10
_journal_year 2019
_chemical_formula_moiety 'C22 H24 F N O4'
_chemical_formula_sum 'C22 H24 F N O4'
_chemical_formula_weight 385.42
_space_group_crystal_system monoclinic
_space_group_IT_number 14
_space_group_name_Hall '-P 2ybc'
_space_group_name_H-M_alt 'P 1 21/c 1'
_atom_sites_solution_hydrogens geom
_atom_sites_solution_primary dual
_audit_creation_date 2017-12-07
_audit_creation_method
;
Olex2 1.2
(compiled 2017.08.10 svn.r3458 for OlexSys, GUI svn.r5381)
;
_audit_update_record
;
2018-01-27 deposited with the CCDC.	2019-10-02 downloaded from the CCDC.
;
_cell_angle_alpha 90
_cell_angle_beta 95.239(2)
_cell_angle_gamma 90
_cell_formula_units_Z 4
_cell_length_a 11.4515(2)
_cell_length_b 13.8216(2)
_cell_length_c 13.0859(2)
_cell_measurement_reflns_used 16685
_cell_measurement_temperature 293(2)
_cell_measurement_theta_max 73.8540
_cell_measurement_theta_min 3.9000
_cell_volume 2062.56(6)
_computing_cell_refinement 'CrysAlisPro 1.171.39.32a (Rigaku OD, 2017)'
_computing_data_collection 'CrysAlisPro 1.171.39.32a (Rigaku OD, 2017)'
_computing_data_reduction 'CrysAlisPro 1.171.39.32a (Rigaku OD, 2017)'
_computing_molecular_graphics 'Olex2 (Dolomanov et al., 2009)'
_computing_publication_material 'Olex2 (Dolomanov et al., 2009)'
_computing_structure_refinement 'ShelXL (Sheldrick, 2015)'
_computing_structure_solution 'ShelXT (Sheldrick, 2015)'
_diffrn_ambient_temperature 293(2)
_diffrn_detector 'CCD plate'
_diffrn_measured_fraction_theta_full 0.976
_diffrn_measured_fraction_theta_max 0.976
_diffrn_measurement_details
;
List of Runs (angles in degrees, time in seconds):

  # Type    Start    End  Width  t~exp~   \w     \q     \k     \f   Frames
#--------------------------------------------------------------------------
  1  \w    -43.00 -13.00   1.00    1.00    --    0.00 -51.00 -94.00   30
  2  \w    -19.00  86.00   1.00    1.00    --    0.00  51.00  52.00  105
  3  \w    105.00 131.00   1.00    2.00    --   95.80  51.00  52.00   26
  4  \w     72.00 111.00   1.00    2.00    --   95.80 -51.00 -94.00   39
  5  \w    -11.00  15.00   1.00    1.00    --    0.00  77.00-150.00   26
  6  \w     29.00  62.00   1.00    1.00    --    0.00  19.00  60.00   33
  7  \w     25.00  89.00   1.00    1.00    --    0.00  38.00 -30.00   64
  8  \w     23.00  89.00   1.00    1.00    --    0.00  77.00-150.00   66
  9  \w    -21.00   9.00   1.00    1.00    --    0.00  19.00  60.00   30
 10  \w    -31.00  82.00   1.00    1.00    --    0.00  82.00 -90.00  113
 11  \w    -22.00  47.00   1.00    1.00    --    0.00  57.00-150.00   69
 12  \w    -15.00  11.00   1.00    1.00    --    0.00  38.00 -30.00   26
 13  \w    -19.00  66.00   1.00    1.00    --    0.00  38.00 150.00   85
 14  \w     63.00  95.00   1.00    2.00    --   95.80  82.00 -60.00   32
 15  \w     63.00  93.00   1.00    2.00    --   95.80  82.00 -90.00   30
 16  \w     98.00 124.00   1.00    2.00    --   95.80  82.00 150.00   26
 17  \w    150.00 183.00   1.00    2.00    --   95.80  82.00 -90.00   33
 18  \w     64.00  90.00   1.00    2.00    --   95.80  82.00  90.00   26
 19  \w     29.00 122.00   1.00    2.00    --   95.80 -82.00  90.00   93
 20  \w    160.00 185.00   1.00    2.00    --   95.80  82.00-120.00   25
 21  \w     64.00  90.00   1.00    2.00    --   95.80  82.00 150.00   26
 22  \w     75.00 184.00   1.00    2.00    --   95.80  45.00 -30.00  109
 23  \w     63.00  88.00   1.00    2.00    --   95.80  82.00  30.00   25
 24  \w     65.00  90.00   1.00    2.00    --   95.80  77.00   0.00   25
 25  \w     64.00  90.00   1.00    2.00    --   95.80  82.00 137.19   26
 26  \w     67.00  92.00   1.00    2.00    --   95.80  71.00  22.06   25
 27  \w    143.00 185.00   1.00    2.00    --   95.80  71.00  22.06   42
 28  \w     65.00  90.00   1.00    2.00    --   95.80  77.00-155.48   25
 29  \w    127.00 171.00   1.00    2.00    --   95.80  77.00-155.48   44
 30  \w     71.00  98.00   1.00    2.00    --   95.80  58.00 134.64   27
 31  \w     68.00  96.00   1.00    2.00    --   95.80  68.00  66.08   28
 32  \w      6.00 126.00   1.00    2.00    --   95.80 -77.00 150.00  120
 33  \w     75.00 109.00   1.00    2.00    --   95.80  45.00 -60.00   34
 34  \w     65.00  90.00   1.00    2.00    --   95.80  77.00-180.00   25
 35  \w    159.00 185.00   1.00    2.00    --   95.80  77.00 -30.00   26
 36  \w     67.00 184.00   1.00    2.00    --   95.80  72.00  73.82  117
 37  \w     65.00  99.00   1.00    2.00    --   95.80  77.00  30.00   34
 38  \w    159.00 185.00   1.00    2.00    --   95.80  77.00 -60.00   26
 39  \w     71.00 184.00   1.00    2.00    --   95.80  60.00-109.45  113
 40  \w    120.00 180.00   1.00    2.00    --   95.80  82.00-180.00   60
 41  \w     73.00 184.00   1.00    2.00    --   95.80  52.00  -5.92  111
 42  \w     76.00 153.00   1.00    2.00    --   95.80  45.00 121.25   77
 43  \w     71.00 185.00   1.00    2.00    --   95.80  61.00 139.59  114
 44  \w     65.00  90.00   1.00    2.00    --   95.80  77.00-120.00   25
 45  \w     65.00  90.00   1.00    2.00    --   95.80  77.00 -90.00   25
 46  \w     75.00 107.00   1.00    2.00    --   95.80  45.00-180.00   32
 47  \w     75.00 185.00   1.00    2.00    --   95.80  45.00-141.30  110
 48  \w     72.00  98.00   1.00    2.00    --   95.80  61.00-180.00   26
 49  \w     65.00  90.00   1.00    2.00    --   95.80  76.00  24.07   25
 50  \w     63.00  89.00   1.00    2.00    --   95.80  81.00  42.42   26
 51  \w     65.00 126.00   1.00    2.00    --   95.80  77.00-150.00   61
 52  \w     63.00  88.00   1.00    2.00    --   95.80  82.00 -30.00   25
 53  \w     75.00 177.00   1.00    2.00    --   95.80  45.00  30.00  102
 54  \w     65.00  90.00   1.00    2.00    --   95.80  77.00 -60.00   25
 55  \w     63.00  88.00   1.00    2.00    --   95.80  82.00-150.00   25
 56  \w     15.00 128.00   1.00    2.00    --   95.80 -82.00 -60.00  113
 57  \w     63.00  88.00   1.00    2.00    --   95.80  82.00 120.00   25
 58  \w     65.00  90.00   1.00    2.00    --   95.80  77.00  90.00   25
 59  \w     22.00 123.00   1.00    2.00    --   95.80 -82.00-120.00  101
 60  \w     18.00 128.00   1.00    2.00    --   95.80 -82.00   0.00  110
 61  \w     63.00  88.00   1.00    2.00    --   95.80  82.00-180.00   25
 62  \w     65.00  91.00   1.00    2.00    --   95.80  77.00 -30.00   26
 63  \w    123.00 148.00   1.00    2.00    --   95.80  82.00-120.00   25
 64  \w     64.00  90.00   1.00    2.00    --   95.80  82.00-120.00   26
;
_diffrn_measurement_device 'four-circle diffractometer'
_diffrn_measurement_device_type 'XtaLAB AFC12 (RINC): Kappa dual home/near'
_diffrn_measurement_method '\w scans'
_diffrn_orient_matrix_type 'CrysAlisPro convention (1999,Acta A55,543-557)'
_diffrn_orient_matrix_UB_11 0.0204071000
_diffrn_orient_matrix_UB_12 -0.0643684000
_diffrn_orient_matrix_UB_13 0.0960446000
_diffrn_orient_matrix_UB_21 0.1317049000
_diffrn_orient_matrix_UB_22 0.0247536000
_diffrn_orient_matrix_UB_23 0.0077115000
_diffrn_orient_matrix_UB_31 -0.0222287000
_diffrn_orient_matrix_UB_32 0.0875542000
_diffrn_orient_matrix_UB_33 0.0684713000
_diffrn_radiation_monochromator graphite
_diffrn_radiation_probe x-ray
_diffrn_radiation_type CuK\a
_diffrn_radiation_wavelength 1.54184
_diffrn_reflns_av_R_equivalents 0.0784
_diffrn_reflns_av_unetI/netI 0.0289
_diffrn_reflns_Laue_measured_fraction_full 0.976
_diffrn_reflns_Laue_measured_fraction_max 0.976
_diffrn_reflns_limit_h_max 13
_diffrn_reflns_limit_h_min -13
_diffrn_reflns_limit_k_max 16
_diffrn_reflns_limit_k_min -16
_diffrn_reflns_limit_l_max 15
_diffrn_reflns_limit_l_min -15
_diffrn_reflns_number 46251
_diffrn_reflns_point_group_measured_fraction_full 0.976
_diffrn_reflns_point_group_measured_fraction_max 0.976
_diffrn_reflns_theta_full 67.043
_diffrn_reflns_theta_max 67.043
_diffrn_reflns_theta_min 3.876
_diffrn_source 'fine-focus sealed X-ray tube'
_diffrn_source_type 'Enhance (Cu) X-ray Source'
_exptl_absorpt_coefficient_mu 0.753
_exptl_absorpt_correction_T_max 1.00000
_exptl_absorpt_correction_T_min 0.73113
_exptl_absorpt_correction_type multi-scan
_exptl_absorpt_process_details
;
CrysAlisPro 1.171.39.32a (Rigaku Oxford Diffraction, 2017)
Empirical absorption correction using spherical harmonics,
 implemented in SCALE3 ABSPACK scaling algorithm.
;
_exptl_crystal_colour 'clear light colourless'
_exptl_crystal_colour_lustre clear
_exptl_crystal_colour_modifier light
_exptl_crystal_colour_primary colourless
_exptl_crystal_density_diffrn 1.241
_exptl_crystal_description block
_exptl_crystal_F_000 816
_exptl_crystal_size_max 0.45
_exptl_crystal_size_mid 0.31
_exptl_crystal_size_min 0.21
_refine_diff_density_max 1.706
_refine_diff_density_min -0.510
_refine_diff_density_rms 0.080
_refine_ls_extinction_coef 0.0070(12)
_refine_ls_extinction_expression Fc^*^=kFc[1+0.001xFc^2^\l^3^/sin(2\q)]^-1/4^
_refine_ls_extinction_method 'SHELXL-2016/6 (Sheldrick 2016)'
_refine_ls_goodness_of_fit_ref 1.079
_refine_ls_hydrogen_treatment constr
_refine_ls_matrix_type full
_refine_ls_number_parameters 257
_refine_ls_number_reflns 3604
_refine_ls_number_restraints 21
_refine_ls_restrained_S_all 1.096
_refine_ls_R_factor_all 0.1179
_refine_ls_R_factor_gt 0.1146
_refine_ls_shift/su_max 0.000
_refine_ls_shift/su_mean 0.000
_refine_ls_structure_factor_coef Fsqd
_refine_ls_weighting_details 'w=1/[\s^2^(Fo^2^)+(0.1470P)^2^+3.7850P] where P=(Fo^2^+2Fc^2^)/3'
_refine_ls_weighting_scheme calc
_refine_ls_wR_factor_gt 0.3172
_refine_ls_wR_factor_ref 0.3195
_reflns_Friedel_coverage 0.000
_reflns_number_gt 3315
_reflns_number_total 3604
_reflns_threshold_expression 'I > 2\s(I)'
_cod_data_source_file c9sc04073k2.cif
_cod_data_source_block exp_148
_cod_database_code 1556939
_shelx_shelxl_version_number 2016/6
_shelx_space_group_comment
;
The symmetry employed for this shelxl refinement is uniquely defined
by the following loop, which should always be used as a source of
symmetry information in preference to the above space-group names.
They are only intended as comments.
;
_shelx_estimated_absorpt_t_max 0.858
_shelx_estimated_absorpt_t_min 0.728
_reflns_odcompleteness_completeness 99.95
_reflns_odcompleteness_iscentric 1
_reflns_odcompleteness_theta 66.97
_olex2_refinement_description
;
1. Fixed Uiso
 At 1.2 times of:
  All C(H) groups, All C(H,H) groups
 At 1.5 times of:
  All C(H,H,H) groups
2. Restrained distances
 C9-C19
 1.52 with sigma of 0.01
3. Rigid bond restraints
 C19, C20
 with sigma for 1-2 distances of 0.01 and sigma for 1-3 distances of 0.01
 C9, C19
 with sigma for 1-2 distances of 0.001 and sigma for 1-3 distances of 0.001
4. Uiso/Uaniso restraints and constraints
C19 \\sim C20: within 2A with sigma of 0.01 and sigma for terminal atoms of 0.02
Uanis(C20) \\sim Ueq, Uanis(C19) \\sim Ueq: with sigma of 0.01 and sigma for
terminal atoms of 0.02
5.a Ternary CH refined with riding coordinates:
 C2(H2), C7(H7), C9(H9)
5.b Secondary CH2 refined with riding coordinates:
 C3(H3A,H3B), C6(H6A,H6B), C19(H19A,H19B)
5.c Aromatic/amide H refined with riding coordinates:
 C10(H10), C11(H11), C14(H14), C15(H15), C17(H17), C18(H18)
5.d Idealised Me refined as rotating group:
 C20(H20A,H20B,H20C), C21(H21A,H21B,H21C), C22(H22A,H22B,H22C)
;
_olex2_submission_special_instructions 'No special instructions were received'
_oxdiff_exptl_absorpt_empirical_details
;
Empirical correction (ABSPACK) includes:
- Absorption correction using spherical harmonics
- Frame scaling
;
_oxdiff_exptl_absorpt_empirical_full_max 2.269
_oxdiff_exptl_absorpt_empirical_full_min 0.481

loop_
_space_group_symop_operation_xyz
'x, y, z'
'-x, y+1/2, -z+1/2'
'-x, -y, -z'
'x, -y-1/2, z-1/2'

loop_
_atom_site_label
_atom_site_type_symbol
_atom_site_fract_x
_atom_site_fract_y
_atom_site_fract_z
_atom_site_U_iso_or_equiv
_atom_site_adp_type
_atom_site_occupancy
_atom_site_site_symmetry_order
_atom_site_calc_flag
_atom_site_refinement_flags_posn
_atom_site_refinement_flags_adp
F1 F 0.8980(3) 0.1754(3) 0.2035(3) 0.1105(14) Uani 1 1 d . .
O1 O 0.3188(3) 0.2968(3) 0.8008(3) 0.0790(11) Uani 1 1 d . .
O2 O 0.0891(4) 0.2770(3) 0.5021(3) 0.0913(13) Uani 1 1 d . .
O3 O 0.5607(4) 0.3792(3) 0.4522(5) 0.1085(18) Uani 1 1 d . .
O4 O 0.5573(3) 0.2207(2) 0.4674(3) 0.0618(9) Uani 1 1 d . .
N1 N 0.2042(3) 0.3123(3) 0.6498(3) 0.0512(9) Uani 1 1 d . .
C1 C 0.2410(4) 0.2666(3) 0.7418(3) 0.0542(11) Uani 1 1 d . .
C2 C 0.1708(4) 0.1740(4) 0.7500(4) 0.0609(12) Uani 1 1 d . .
H2 H 0.119579 0.179895 0.805673 0.073 Uiso 1 1 calc R .
C3 C 0.2560(5) 0.0888(4) 0.7717(4) 0.0696(13) Uani 1 1 d . .
H3A H 0.313160 0.105137 0.828365 0.083 Uiso 1 1 calc R .
H3B H 0.212894 0.032334 0.791124 0.083 Uiso 1 1 calc R .
C4 C 0.3178(4) 0.0660(3) 0.6790(4) 0.0632(12) Uani 1 1 d . .
C5 C 0.2550(5) 0.0590(3) 0.5898(4) 0.0655(13) Uani 1 1 d . .
C6 C 0.1262(5) 0.0745(4) 0.5884(4) 0.0745(15) Uani 1 1 d . .
H6A H 0.091003 0.018889 0.618782 0.089 Uiso 1 1 calc R .
H6B H 0.092620 0.080026 0.517914 0.089 Uiso 1 1 calc R .
C7 C 0.0972(4) 0.1663(4) 0.6477(4) 0.0605(12) Uani 1 1 d . .
H7 H 0.013853 0.166187 0.659229 0.073 Uiso 1 1 calc R .
C8 C 0.1252(4) 0.2558(4) 0.5891(4) 0.0594(11) Uani 1 1 d . .
C9 C 0.2534(5) 0.4033(3) 0.6166(5) 0.0707(14) Uani 1 1 d D U
H9 H 0.196561 0.420680 0.558946 0.085 Uiso 1 1 calc R .
C10 C 0.3615(4) 0.3900(3) 0.5636(3) 0.0546(11) Uani 1 1 d . .
H10 H 0.398291 0.446285 0.544309 0.066 Uiso 1 1 calc R .
C11 C 0.4113(4) 0.3081(3) 0.5407(3) 0.0515(10) Uani 1 1 d . .
H11 H 0.380600 0.249430 0.560430 0.062 Uiso 1 1 calc R .
C12 C 0.5162(4) 0.3103(3) 0.4834(4) 0.0554(11) Uani 1 1 d . .
C13 C 0.6466(4) 0.2131(3) 0.3996(4) 0.0525(10) Uani 1 1 d . .
C14 C 0.7625(4) 0.2226(4) 0.4364(4) 0.0689(13) Uani 1 1 d . .
H14 H 0.783151 0.237162 0.505067 0.083 Uiso 1 1 calc R .
C15 C 0.8473(4) 0.2102(4) 0.3691(5) 0.0769(15) Uani 1 1 d . .
H15 H 0.926281 0.216579 0.391716 0.092 Uiso 1 1 calc R .
C16 C 0.8139(4) 0.1883(4) 0.2694(5) 0.0694(14) Uani 1 1 d . .
C17 C 0.6998(5) 0.1808(4) 0.2323(4) 0.0719(14) Uani 1 1 d . .
H17 H 0.679575 0.168017 0.163185 0.086 Uiso 1 1 calc R .
C18 C 0.6143(4) 0.1925(4) 0.2991(4) 0.0632(12) Uani 1 1 d . .
H18 H 0.535437 0.186296 0.275826 0.076 Uiso 1 1 calc R .
C19 C 0.2427(8) 0.4873(6) 0.6863(8) 0.128(3) Uani 1 1 d D U
H19A H 0.283332 0.542978 0.661678 0.154 Uiso 1 1 calc R .
H19B H 0.276807 0.471789 0.754937 0.154 Uiso 1 1 calc R .
C20 C 0.1051(9) 0.5104(7) 0.6876(10) 0.155(4) Uani 1 1 d . U
H20A H 0.069029 0.512494 0.618515 0.233 Uiso 1 1 calc GR .
H20B H 0.095404 0.571805 0.720117 0.233 Uiso 1 1 calc GR .
H20C H 0.068811 0.460728 0.725092 0.233 Uiso 1 1 calc GR .
C21 C 0.3038(8) 0.0351(5) 0.4914(5) 0.104(2) Uani 1 1 d . .
H21A H 0.297903 0.090649 0.447193 0.156 Uiso 1 1 calc GR .
H21B H 0.260419 -0.017593 0.458826 0.156 Uiso 1 1 calc GR .
H21C H 0.384668 0.016911 0.504809 0.156 Uiso 1 1 calc GR .
C22 C 0.4491(6) 0.0566(5) 0.6940(7) 0.105(2) Uani 1 1 d . .
H22A H 0.482969 0.118283 0.713141 0.158 Uiso 1 1 calc GR .
H22B H 0.477986 0.035236 0.631264 0.158 Uiso 1 1 calc GR .
H22C H 0.470035 0.010396 0.747314 0.158 Uiso 1 1 calc GR .

loop_
_atom_site_aniso_label
_atom_site_aniso_U_11
_atom_site_aniso_U_22
_atom_site_aniso_U_33
_atom_site_aniso_U_23
_atom_site_aniso_U_13
_atom_site_aniso_U_12
F1 0.088(2) 0.123(3) 0.129(3) -0.009(2) 0.062(2) -0.003(2)
O1 0.077(2) 0.076(2) 0.080(2) -0.0138(19) -0.0144(19) -0.0090(19)
O2 0.107(3) 0.085(3) 0.077(3) 0.008(2) -0.020(2) -0.020(2)
O3 0.110(3) 0.047(2) 0.183(5) -0.003(2) 0.093(3) -0.011(2)
O4 0.0595(18) 0.0500(17) 0.079(2) 0.0065(15) 0.0259(16) 0.0070(14)
N1 0.0446(18) 0.0486(19) 0.062(2) -0.0048(16) 0.0122(15) -0.0050(14)
C1 0.054(2) 0.054(2) 0.055(2) -0.0099(19) 0.0089(19) -0.0019(19)
C2 0.067(3) 0.061(3) 0.058(3) -0.002(2) 0.024(2) -0.007(2)
C3 0.083(3) 0.065(3) 0.060(3) 0.010(2) 0.002(2) -0.003(2)
C4 0.064(3) 0.050(2) 0.077(3) 0.001(2) 0.011(2) -0.002(2)
C5 0.090(3) 0.043(2) 0.066(3) 0.002(2) 0.021(3) -0.001(2)
C6 0.086(4) 0.053(3) 0.081(3) -0.005(2) -0.013(3) -0.018(3)
C7 0.044(2) 0.060(3) 0.079(3) -0.002(2) 0.009(2) -0.0095(19)
C8 0.056(2) 0.056(3) 0.065(3) -0.006(2) 0.000(2) -0.001(2)
C9 0.069(3) 0.049(2) 0.099(4) 0.011(2) 0.033(3) 0.004(2)
C10 0.059(2) 0.044(2) 0.062(3) -0.0006(18) 0.015(2) -0.0097(18)
C11 0.051(2) 0.046(2) 0.059(2) 0.0026(18) 0.0128(18) -0.0028(17)
C12 0.053(2) 0.046(2) 0.070(3) 0.001(2) 0.019(2) -0.0029(18)
C13 0.047(2) 0.043(2) 0.069(3) 0.0012(18) 0.0144(19) 0.0008(17)
C14 0.059(3) 0.071(3) 0.076(3) -0.007(2) 0.002(2) -0.002(2)
C15 0.043(2) 0.078(3) 0.109(4) -0.007(3) 0.000(3) -0.001(2)
C16 0.058(3) 0.065(3) 0.090(4) 0.001(3) 0.031(3) 0.006(2)
C17 0.072(3) 0.081(4) 0.063(3) 0.003(3) 0.008(2) 0.001(3)
C18 0.051(2) 0.066(3) 0.072(3) 0.002(2) 0.001(2) 0.006(2)
C19 0.143(5) 0.094(4) 0.154(6) -0.036(4) 0.048(5) 0.003(4)
C20 0.154(6) 0.097(5) 0.233(9) -0.014(6) 0.114(7) 0.028(5)
C21 0.170(7) 0.072(4) 0.076(4) -0.004(3) 0.040(4) 0.011(4)
C22 0.071(4) 0.078(4) 0.166(7) 0.006(4) 0.008(4) 0.010(3)

loop_
_atom_type_symbol
_atom_type_description
_atom_type_scat_dispersion_real
_atom_type_scat_dispersion_imag
_atom_type_scat_source
C C 0.0181 0.0091 'International Tables Vol C Tables 4.2.6.8 and 6.1.1.4'
H H 0.0000 0.0000 'International Tables Vol C Tables 4.2.6.8 and 6.1.1.4'
F F 0.0727 0.0534 'International Tables Vol C Tables 4.2.6.8 and 6.1.1.4'
N N 0.0311 0.0180 'International Tables Vol C Tables 4.2.6.8 and 6.1.1.4'
O O 0.0492 0.0322 'International Tables Vol C Tables 4.2.6.8 and 6.1.1.4'

loop_
_geom_angle_atom_site_label_1
_geom_angle_atom_site_label_2
_geom_angle_atom_site_label_3
_geom_angle
C12 O4 C13 116.6(3)
C1 N1 C9 123.7(4)
C8 N1 C1 111.7(4)
C8 N1 C9 124.2(4)
O1 C1 N1 123.2(4)
O1 C1 C2 127.9(5)
N1 C1 C2 108.9(4)
C1 C2 H2 109.8
C1 C2 C3 109.1(4)
C3 C2 H2 109.8
C7 C2 C1 104.6(4)
C7 C2 H2 109.8
C7 C2 C3 113.6(4)
C2 C3 H3A 109.5
C2 C3 H3B 109.5
H3A C3 H3B 108.1
C4 C3 C2 110.6(4)
C4 C3 H3A 109.5
C4 C3 H3B 109.5
C3 C4 C22 117.0(5)
C5 C4 C3 118.3(5)
C5 C4 C22 124.6(6)
C4 C5 C6 117.4(5)
C4 C5 C21 124.4(6)
C21 C5 C6 118.2(6)
C5 C6 H6A 109.3
C5 C6 H6B 109.3
C5 C6 C7 111.8(4)
H6A C6 H6B 107.9
C7 C6 H6A 109.3
C7 C6 H6B 109.3
C2 C7 C6 112.0(4)
C2 C7 H7 109.6
C6 C7 H7 109.6
C8 C7 C2 105.3(4)
C8 C7 C6 110.8(4)
C8 C7 H7 109.6
O2 C8 N1 123.4(5)
O2 C8 C7 127.4(4)
N1 C8 C7 109.2(4)
N1 C9 H9 101.2
N1 C9 C10 113.2(4)
N1 C9 C19 115.7(5)
C10 C9 H9 101.2
C10 C9 C19 120.1(5)
C19 C9 H9 101.2
C9 C10 H10 116.2
C11 C10 C9 127.6(4)
C11 C10 H10 116.2
C10 C11 H11 120.4
C10 C11 C12 119.3(4)
C12 C11 H11 120.4
O3 C12 O4 121.5(4)
O3 C12 C11 126.6(4)
O4 C12 C11 111.9(3)
C14 C13 O4 120.1(4)
C18 C13 O4 118.1(4)
C18 C13 C14 121.7(4)
C13 C14 H14 120.8
C13 C14 C15 118.5(5)
C15 C14 H14 120.8
C14 C15 H15 120.4
C16 C15 C14 119.2(5)
C16 C15 H15 120.4
C15 C16 F1 118.9(5)
C17 C16 F1 118.5(6)
C17 C16 C15 122.5(5)
C16 C17 H17 120.6
C16 C17 C18 118.7(5)
C18 C17 H17 120.6
C13 C18 C17 119.3(5)
C13 C18 H18 120.4
C17 C18 H18 120.4
C9 C19 H19A 110.3
C9 C19 H19B 110.3
C9 C19 C20 107.3(7)
H19A C19 H19B 108.5
C20 C19 H19A 110.3
C20 C19 H19B 110.3
C19 C20 H20A 109.5
C19 C20 H20B 109.5
C19 C20 H20C 109.5
H20A C20 H20B 109.5
H20A C20 H20C 109.5
H20B C20 H20C 109.5
C5 C21 H21A 109.5
C5 C21 H21B 109.5
C5 C21 H21C 109.5
H21A C21 H21B 109.5
H21A C21 H21C 109.5
H21B C21 H21C 109.5
C4 C22 H22A 109.5
C4 C22 H22B 109.5
C4 C22 H22C 109.5
H22A C22 H22B 109.5
H22A C22 H22C 109.5
H22B C22 H22C 109.5

loop_
_geom_bond_atom_site_label_1
_geom_bond_atom_site_label_2
_geom_bond_distance
F1 C16 1.362(6)
O1 C1 1.200(5)
O2 C8 1.211(6)
O3 C12 1.171(6)
O4 C12 1.348(5)
O4 C13 1.417(5)
N1 C1 1.390(6)
N1 C8 1.389(6)
N1 C9 1.460(6)
C1 C2 1.520(6)
C2 H2 0.9800
C2 C3 1.539(7)
C2 C7 1.519(7)
C3 H3A 0.9700
C3 H3B 0.9700
C3 C4 1.492(7)
C4 C5 1.317(8)
C4 C22 1.504(8)
C5 C6 1.488(8)
C5 C21 1.487(8)
C6 H6A 0.9700
C6 H6B 0.9700
C6 C7 1.539(7)
C7 H7 0.9800
C7 C8 1.506(7)
C9 H9 0.9800
C9 C10 1.485(6)
C9 C19 1.489(7)
C10 H10 0.9300
C10 C11 1.314(6)
C11 H11 0.9300
C11 C12 1.473(6)
C13 C14 1.376(7)
C13 C18 1.363(7)
C14 H14 0.9300
C14 C15 1.380(8)
C15 H15 0.9300
C15 C16 1.360(8)
C16 C17 1.355(8)
C17 H17 0.9300
C17 C18 1.381(7)
C18 H18 0.9300
C19 H19A 0.9700
C19 H19B 0.9700
C19 C20 1.609(13)
C20 H20A 0.9600
C20 H20B 0.9600
C20 H20C 0.9600
C21 H21A 0.9600
C21 H21B 0.9600
C21 H21C 0.9600
C22 H22A 0.9600
C22 H22B 0.9600
C22 H22C 0.9600
